data_1544169
loop_
_publ_author_name
'Huang, Bo'
'Shen, Yangyong'
'Mao, Zhenjun'
'Liu, Yu'
'Cui, Sunliang'

_publ_section_title
;
 Metathesis Reaction of Diazo Compounds and para-Quinone Methides for C-C
 Double Bond Formation: Synthesis of Tetrasubstituted Alkenes and
 Quinolinones.
;
_journal_issue 19
_journal_name_full 'Organic letters'
_journal_page_first 4888
_journal_page_last 4891
_journal_paper_doi 10.1021/acs.orglett.6b02365
_journal_volume 18
_journal_year 2016
_chemical_formula_moiety 'C31 H36 O3'
_chemical_formula_sum 'C31 H36 O3'
_chemical_formula_weight 456.60
_chemical_name_systematic
;
 ? 
;
_space_group_crystal_system triclinic
_space_group_IT_number 2
_space_group_name_Hall '-P 1'
_space_group_name_H-M_alt 'P -1'
_symmetry_space_group_name_Hall '-P 1'
_symmetry_space_group_name_H-M 'P -1'
_atom_sites_solution_hydrogens geom
_atom_sites_solution_primary direct
_atom_sites_solution_secondary difmap
_audit_creation_date 2016-03-24
_audit_creation_method
;
Olex2 1.2
(compiled 2014.03.20 svn.r2914 for OlexSys, GUI svn.r4816)
;
_cell_angle_alpha 107.248(7)
_cell_angle_beta 100.253(6)
_cell_angle_gamma 93.543(5)
_cell_formula_units_Z 2
_cell_length_a 9.6348(6)
_cell_length_b 11.1945(8)
_cell_length_c 13.2323(11)
_cell_measurement_reflns_used 2051
_cell_measurement_temperature 170
_cell_measurement_theta_max 29.3680
_cell_measurement_theta_min 2.8887
_cell_volume 1331.24(18)
_computing_cell_refinement
;
CrysAlisPro, Agilent Technologies,
Version 1.171.35.11 (release 16-05-2011 CrysAlis171 .NET)
(compiled May 16 2011,17:55:39)
;
_computing_data_collection
;
CrysAlisPro, Agilent Technologies,
Version 1.171.35.11 (release 16-05-2011 CrysAlis171 .NET)
(compiled May 16 2011,17:55:39)
;
_computing_data_reduction
;
CrysAlisPro, Agilent Technologies,
Version 1.171.35.11 (release 16-05-2011 CrysAlis171 .NET)
(compiled May 16 2011,17:55:39)
;
_computing_molecular_graphics 'Olex2 (Dolomanov et al., 2009)'
_computing_publication_material 'Olex2 (Dolomanov et al., 2009)'
_computing_structure_refinement 'ShelXL (Sheldrick, 2008)'
_computing_structure_solution 'ShelXS (Sheldrick, 2008)'
_diffrn_ambient_temperature 170
_diffrn_detector_area_resol_mean 10.3592
_diffrn_measured_fraction_theta_full 0.993
_diffrn_measured_fraction_theta_max 0.993
_diffrn_measurement_device_type 'Xcalibur, Atlas, Gemini ultra'
_diffrn_measurement_method '\w scans'
_diffrn_orient_matrix_UB_11 -0.0125185000
_diffrn_orient_matrix_UB_12 0.0279490000
_diffrn_orient_matrix_UB_13 -0.0418725000
_diffrn_orient_matrix_UB_21 -0.0121993000
_diffrn_orient_matrix_UB_22 -0.0606433000
_diffrn_orient_matrix_UB_23 -0.0391697000
_diffrn_orient_matrix_UB_31 -0.0733208000
_diffrn_orient_matrix_UB_32 -0.0030598000
_diffrn_orient_matrix_UB_33 0.0015221000
_diffrn_radiation_monochromator graphite
_diffrn_radiation_type MoK\a
_diffrn_radiation_wavelength 0.71073
_diffrn_reflns_av_R_equivalents 0.0300
_diffrn_reflns_av_unetI/netI 0.0557
_diffrn_reflns_limit_h_max 11
_diffrn_reflns_limit_h_min -10
_diffrn_reflns_limit_k_max 11
_diffrn_reflns_limit_k_min -13
_diffrn_reflns_limit_l_max 15
_diffrn_reflns_limit_l_min -15
_diffrn_reflns_number 8475
_diffrn_reflns_theta_full 25.34
_diffrn_reflns_theta_max 25.34
_diffrn_reflns_theta_min 2.89
_diffrn_source 'Enhance (Mo) X-ray Source'
_exptl_absorpt_coefficient_mu 0.072
_exptl_absorpt_correction_T_max 1.00000
_exptl_absorpt_correction_T_min 0.95524
_exptl_absorpt_correction_type multi-scan
_exptl_absorpt_process_details
;
CrysAlisPro, Agilent Technologies,
Version 1.171.35.11 (release 16-05-2011 CrysAlis171 .NET)
(compiled May 16 2011,17:55:39)
Empirical absorption correction using spherical harmonics,
 implemented in SCALE3 ABSPACK scaling algorithm.
;
_exptl_crystal_colour colourless
_exptl_crystal_colour_primary colourless
_exptl_crystal_density_diffrn 1.139
_exptl_crystal_density_method 'not measured'
_exptl_crystal_description block
_exptl_crystal_F_000 492
_exptl_crystal_size_max 0.38
_exptl_crystal_size_mid 0.32
_exptl_crystal_size_min 0.26
_refine_diff_density_max 0.308
_refine_diff_density_min -0.421
_refine_diff_density_rms 0.039
_refine_ls_extinction_method none
_refine_ls_goodness_of_fit_ref 1.041
_refine_ls_hydrogen_treatment mixed
_refine_ls_matrix_type fullcycle
_refine_ls_number_parameters 330
_refine_ls_number_reflns 4841
_refine_ls_number_restraints 1
_refine_ls_restrained_S_all 1.043
_refine_ls_R_factor_all 0.0892
_refine_ls_R_factor_gt 0.0537
_refine_ls_shift/su_max 0.000
_refine_ls_shift/su_mean 0.000
_refine_ls_structure_factor_coef Fsqd
_refine_ls_weighting_details 'calc w=1/[\s^2^(Fo^2^)+(0.0657P)^2^+0.1169P] where P=(Fo^2^+2Fc^2^)/3'
_refine_ls_weighting_scheme calc
_refine_ls_wR_factor_gt 0.1269
_refine_ls_wR_factor_ref 0.1515
_reflns_number_gt 3155
_reflns_number_total 4841
_reflns_threshold_expression >2sigma(I)
_cod_data_source_file ol6b02365_si_004.cif
_cod_data_source_block 160323_hb_1_85a
_cod_depositor_comments 'Adding full bibliography for 1544166--1544170.cif.'
_cod_original_cell_volume 1331.23(17)
_cod_database_code 1544169
_chemical_oxdiff_formula 'C10 h10 O2 n2'
_reflns_odcompleteness_completeness 99.65
_reflns_odcompleteness_iscentric 1
_reflns_odcompleteness_theta 26.32
_olex2_refinement_description
;
1. Fixed Uiso
 At 1.2 times of:
  All C(H) groups
 At 1.5 times of:
  All C(H,H,H) groups
2. Restrained distances
 H1-O1
 0.84 with sigma of 0.02
3. Others
 Sof(H22)=Sof(C25A)=Sof(H25D)=Sof(H25E)=Sof(H25F)=1-FVAR(1)
 Sof(H29)=Sof(C25)=Sof(H25A)=Sof(H25B)=Sof(H25C)=FVAR(1)
4.a Aromatic/amide H refined with riding coordinates:
 C1(H1A), C5(H5), C20(H20), C21(H21), C22(H22), C23(H23), C24(H24), C27(H27),
 C28(H28), C29(H29), C30(H30), C31(H31)
4.b Idealised Me refined as rotating group:
 C9(H9A,H9B,H9C), C11(H11A,H11B,H11C), C12(H12A,H12B,H12C), C13(H13A,H13B,
 H13C), C15(H15A,H15B,H15C), C16(H16A,H16B,H16C), C17(H17A,H17B,H17C), C25(H25A,
 H25B,H25C), C25A(H25D,H25E,H25F)
;

loop_
_space_group_symop_id
_space_group_symop_operation_xyz
1 'x, y, z'
2 '-x, -y, -z'

loop_
_atom_site_label
_atom_site_type_symbol
_atom_site_fract_x
_atom_site_fract_y
_atom_site_fract_z
_atom_site_U_iso_or_equiv
_atom_site_adp_type
_atom_site_occupancy
_atom_site_calc_flag
_atom_site_disorder_assembly
_atom_site_disorder_group
_atom_site_refinement_flags_posn
O1 O 0.43163(17) -0.27968(17) 0.02267(15) 0.068 Uani 1 d . . D
O2 O 0.73720(18) 0.29993(16) 0.29502(14) 0.066 Uani 1 d . . .
O3 O 0.56837(16) 0.33361(14) 0.39207(13) 0.054 Uani 1 d . . .
C1 C 0.48020(19) 0.03303(19) 0.22161(15) 0.037 Uani 1 d . . .
H1A H 0.4320 0.1053 0.2414 0.044 Uiso 1 calc . . R
C2 C 0.41374(19) -0.0697(2) 0.13414(15) 0.039 Uani 1 d . . .
C3 C 0.4892(2) -0.1742(2) 0.10787(16) 0.043 Uani 1 d . . .
C4 C 0.62606(19) -0.17752(19) 0.16601(16) 0.036 Uani 1 d . . .
C5 C 0.68619(19) -0.07026(18) 0.25114(15) 0.033 Uani 1 d . . .
H5 H 0.7797 -0.0684 0.2900 0.040 Uiso 1 calc . . R
C6 C 0.61496(19) 0.03389(18) 0.28136(15) 0.033 Uani 1 d . . .
C7 C 0.67585(19) 0.14618(18) 0.37681(15) 0.034 Uani 1 d . . .
C8 C 0.6673(2) 0.2673(2) 0.35116(16) 0.041 Uani 1 d . . .
C9 C 0.5481(4) 0.4472(3) 0.3622(3) 0.084 Uani 1 d . . .
H9A H 0.5220 0.4250 0.2833 0.126 Uiso 1 calc . . GR
H9B H 0.6365 0.5051 0.3889 0.126 Uiso 1 calc . . GR
H9C H 0.4721 0.4879 0.3942 0.126 Uiso 1 calc . . GR
C10 C 0.2627(2) -0.0682(2) 0.07182(17) 0.047 Uani 1 d . . .
C11 C 0.2085(2) 0.0586(3) 0.1164(2) 0.065 Uani 1 d . . .
H11A H 0.2047 0.0732 0.1925 0.098 Uiso 1 calc . . GR
H11B H 0.1131 0.0576 0.0749 0.098 Uiso 1 calc . . GR
H11C H 0.2729 0.1261 0.1101 0.098 Uiso 1 calc . . GR
C12 C 0.2606(2) -0.0862(3) -0.04825(19) 0.066 Uani 1 d . . .
H12A H 0.3288 -0.0214 -0.0544 0.098 Uiso 1 calc . . GR
H12B H 0.1651 -0.0788 -0.0846 0.098 Uiso 1 calc . . GR
H12C H 0.2866 -0.1698 -0.0823 0.098 Uiso 1 calc . . GR
C13 C 0.1594(2) -0.1698(3) 0.0856(2) 0.068 Uani 1 d . . .
H13A H 0.1873 -0.2532 0.0534 0.102 Uiso 1 calc . . GR
H13B H 0.0627 -0.1655 0.0493 0.102 Uiso 1 calc . . GR
H13C H 0.1625 -0.1556 0.1627 0.102 Uiso 1 calc . . GR
C14 C 0.7030(2) -0.2959(2) 0.14006(17) 0.046 Uani 1 d . . .
C15 C 0.6157(3) -0.4040(2) 0.1585(2) 0.069 Uani 1 d . . .
H15A H 0.6026 -0.3788 0.2334 0.103 Uiso 1 calc . . GR
H15B H 0.6660 -0.4788 0.1448 0.103 Uiso 1 calc . . GR
H15C H 0.5227 -0.4234 0.1091 0.103 Uiso 1 calc . . GR
C16 C 0.8497(2) -0.2734(2) 0.2147(2) 0.063 Uani 1 d . . .
H16A H 0.9069 -0.2025 0.2067 0.094 Uiso 1 calc . . GR
H16B H 0.8974 -0.3493 0.1953 0.094 Uiso 1 calc . . GR
H16C H 0.8387 -0.2540 0.2899 0.094 Uiso 1 calc . . GR
C17 C 0.7279(3) -0.3336(2) 0.02365(19) 0.061 Uani 1 d . . .
H17A H 0.6364 -0.3503 -0.0273 0.091 Uiso 1 calc . . GR
H17B H 0.7760 -0.4098 0.0097 0.091 Uiso 1 calc . . GR
H17C H 0.7873 -0.2649 0.0144 0.091 Uiso 1 calc . . GR
C18 C 0.73461(18) 0.14501(18) 0.47702(15) 0.034 Uani 1 d . . .
C19 C 0.74852(19) 0.02826(18) 0.50841(15) 0.034 Uani 1 d A . .
C20 C 0.64095(19) -0.07263(18) 0.47469(16) 0.036 Uani 1 d . . .
H20 H 0.5542 -0.0683 0.4295 0.043 Uiso 1 calc . . R
C21 C 0.6586(2) -0.1787(2) 0.50599(17) 0.043 Uani 1 d A . .
H21 H 0.5837 -0.2463 0.4824 0.052 Uiso 1 calc . . R
C22 C 0.7841(2) -0.1879(2) 0.57128(18) 0.048 Uani 1 d . . .
H22 H 0.7962 -0.2613 0.5923 0.057 Uiso 0.60 calc A 2 R
C23 C 0.8912(2) -0.0883(2) 0.60537(18) 0.050 Uani 1 d A . .
H23 H 0.9782 -0.0936 0.6497 0.059 Uiso 1 calc . . R
C24 C 0.8734(2) 0.0186(2) 0.57587(17) 0.042 Uani 1 d . . .
H24 H 0.9474 0.0870 0.6019 0.051 Uiso 1 calc A . R
C26 C 0.7925(2) 0.26590(19) 0.56470(16) 0.037 Uani 1 d A . .
C27 C 0.7414(2) 0.2977(2) 0.65972(17) 0.044 Uani 1 d . . .
H27 H 0.6713 0.2411 0.6697 0.052 Uiso 1 calc . . R
C28 C 0.7917(2) 0.4108(2) 0.73998(19) 0.054 Uani 1 d A . .
H28 H 0.7541 0.4320 0.8039 0.065 Uiso 1 calc . . R
C29 C 0.8960(3) 0.4936(2) 0.7286(2) 0.063 Uani 1 d . . .
H29 H 0.9299 0.5715 0.7837 0.075 Uiso 0.40 calc A 1 R
C30 C 0.9495(3) 0.4605(2) 0.6356(2) 0.063 Uani 1 d A . .
H30 H 1.0228 0.5155 0.6274 0.076 Uiso 1 calc . . R
C31 C 0.8984(2) 0.3490(2) 0.55423(19) 0.050 Uani 1 d . . .
H31 H 0.9358 0.3287 0.4903 0.060 Uiso 1 calc A . R
C25 C 0.8045(7) -0.2937(6) 0.6099(6) 0.063 Uani 0.40 d A 1 .
H25A H 0.7312 -0.3038 0.6504 0.094 Uiso 0.40 calc A 1 GR
H25B H 0.8986 -0.2796 0.6573 0.094 Uiso 0.40 calc A 1 GR
H25C H 0.7978 -0.3701 0.5483 0.094 Uiso 0.40 calc A 1 GR
C25A C 0.9612(6) 0.6135(5) 0.8145(4) 0.093 Uani 0.60 d A 2 .
H25D H 0.8864 0.6654 0.8352 0.140 Uiso 0.60 calc A 2 GR
H25E H 1.0277 0.6593 0.7869 0.140 Uiso 0.60 calc A 2 GR
H25F H 1.0123 0.5944 0.8777 0.140 Uiso 0.60 calc A 2 GR
H1 H 0.383(2) -0.3271(18) 0.0316(18) 0.050 Uiso 1 d . . D

loop_
_atom_site_aniso_label
_atom_site_aniso_U_11
_atom_site_aniso_U_22
_atom_site_aniso_U_33
_atom_site_aniso_U_23
_atom_site_aniso_U_13
_atom_site_aniso_U_12
O1 0.054 0.059 0.058 -0.015 -0.009 -0.010
O2 0.087 0.061 0.064 0.029 0.035 -0.003
O3 0.065 0.044 0.066 0.029 0.023 0.012
C1 0.036 0.042 0.033 0.013 0.008 0.002
C2 0.033 0.052 0.028 0.013 0.005 -0.003
C3 0.039 0.045 0.032 0.001 0.001 -0.013
C4 0.036 0.037 0.032 0.006 0.007 -0.006
C5 0.030 0.038 0.029 0.010 0.004 -0.004
C6 0.035 0.036 0.027 0.011 0.006 -0.004
C7 0.034 0.034 0.031 0.008 0.006 -0.005
C8 0.048 0.037 0.035 0.010 0.006 -0.005
C9 0.112 0.057 0.107 0.052 0.036 0.028
C10 0.034 0.071 0.033 0.018 0.001 -0.005
C11 0.046 0.092 0.055 0.026 -0.003 0.016
C12 0.050 0.104 0.039 0.025 -0.001 -0.006
C13 0.037 0.104 0.065 0.041 -0.001 -0.014
C14 0.050 0.037 0.042 0.005 0.007 -0.001
C15 0.091 0.041 0.072 0.012 0.024 -0.002
C16 0.061 0.055 0.064 0.008 0.006 0.019
C17 0.067 0.058 0.051 0.003 0.019 0.007
C18 0.032 0.034 0.033 0.007 0.008 -0.003
C19 0.036 0.036 0.028 0.005 0.009 -0.001
C20 0.034 0.038 0.034 0.010 0.009 0.000
C21 0.047 0.040 0.046 0.014 0.016 -0.001
C22 0.055 0.046 0.050 0.023 0.017 0.011
C23 0.045 0.059 0.047 0.022 0.006 0.010
C24 0.037 0.047 0.041 0.012 0.007 -0.002
C26 0.038 0.036 0.033 0.008 0.002 -0.002
C27 0.046 0.041 0.040 0.009 0.007 -0.002
C28 0.062 0.051 0.039 0.000 0.008 0.005
C29 0.069 0.041 0.057 -0.005 0.001 -0.011
C30 0.064 0.047 0.066 0.007 0.011 -0.022
C31 0.052 0.045 0.047 0.009 0.008 -0.013
C25 0.069 0.049 0.089 0.043 0.025 0.018
C25A 0.106 0.064 0.076 -0.031 0.037 -0.031

loop_
_atom_type_symbol
_atom_type_description
_atom_type_scat_dispersion_real
_atom_type_scat_dispersion_imag
_atom_type_scat_source
C C 0.0033 0.0016 'International Tables Vol C Tables 4.2.6.8 and 6.1.1.4'
H H 0.0000 0.0000 'International Tables Vol C Tables 4.2.6.8 and 6.1.1.4'
O O 0.0106 0.0060 'International Tables Vol C Tables 4.2.6.8 and 6.1.1.4'

loop_
_geom_angle_atom_site_label_1
_geom_angle_atom_site_label_2
_geom_angle_atom_site_label_3
_geom_angle
C3 O1 H1 118.6(18)
C8 O3 C9 115.44(19)
C2 C1 H1A 118.8
C2 C1 C6 122.34(18)
C6 C1 H1A 118.8
C1 C2 C3 116.75(17)
C1 C2 C10 120.72(18)
C3 C2 C10 122.51(18)
O1 C3 C2 120.65(18)
O1 C3 C4 116.48(19)
C2 C3 C4 122.87(18)
C3 C4 C14 121.96(17)
C5 C4 C3 116.84(18)
C5 C4 C14 121.15(17)
C4 C5 H5 118.8
C6 C5 C4 122.36(16)
C6 C5 H5 118.8
C1 C6 C7 118.74(17)
C5 C6 C1 118.79(17)
C5 C6 C7 122.46(16)
C6 C7 C8 112.61(16)
C18 C7 C6 126.30(18)
C18 C7 C8 121.09(17)
O2 C8 O3 122.7(2)
O2 C8 C7 123.82(19)
O3 C8 C7 113.36(18)
O3 C9 H9A 109.5
O3 C9 H9B 109.5
O3 C9 H9C 109.5
H9A C9 H9B 109.5
H9A C9 H9C 109.5
H9B C9 H9C 109.5
C11 C10 C2 111.01(18)
C11 C10 C12 106.3(2)
C11 C10 C13 107.17(19)
C12 C10 C2 111.28(17)
C12 C10 C13 111.3(2)
C13 C10 C2 109.67(19)
C10 C11 H11A 109.5
C10 C11 H11B 109.5
C10 C11 H11C 109.5
H11A C11 H11B 109.5
H11A C11 H11C 109.5
H11B C11 H11C 109.5
C10 C12 H12A 109.5
C10 C12 H12B 109.5
C10 C12 H12C 109.5
H12A C12 H12B 109.5
H12A C12 H12C 109.5
H12B C12 H12C 109.5
C10 C13 H13A 109.5
C10 C13 H13B 109.5
C10 C13 H13C 109.5
H13A C13 H13B 109.5
H13A C13 H13C 109.5
H13B C13 H13C 109.5
C4 C14 C17 111.73(19)
C15 C14 C4 109.07(17)
C15 C14 C17 110.68(19)
C16 C14 C4 111.13(17)
C16 C14 C15 107.6(2)
C16 C14 C17 106.55(18)
C14 C15 H15A 109.5
C14 C15 H15B 109.5
C14 C15 H15C 109.5
H15A C15 H15B 109.5
H15A C15 H15C 109.5
H15B C15 H15C 109.5
C14 C16 H16A 109.5
C14 C16 H16B 109.5
C14 C16 H16C 109.5
H16A C16 H16B 109.5
H16A C16 H16C 109.5
H16B C16 H16C 109.5
C14 C17 H17A 109.5
C14 C17 H17B 109.5
C14 C17 H17C 109.5
H17A C17 H17B 109.5
H17A C17 H17C 109.5
H17B C17 H17C 109.5
C7 C18 C19 124.21(17)
C7 C18 C26 120.15(18)
C19 C18 C26 115.64(16)
C20 C19 C18 123.00(17)
C20 C19 C24 117.60(19)
C24 C19 C18 119.40(17)
C19 C20 H20 119.5
C21 C20 C19 120.92(18)
C21 C20 H20 119.5
C20 C21 H21 119.6
C20 C21 C22 120.8(2)
C22 C21 H21 119.6
C21 C22 H22 120.6
C21 C22 C25 122.6(3)
C23 C22 C21 118.7(2)
C23 C22 H22 120.6
C23 C22 C25 118.5(3)
C25 C22 H22 3.6
C22 C23 H23 119.6
C24 C23 C22 120.7(2)
C24 C23 H23 119.6
C19 C24 H24 119.4
C23 C24 C19 121.2(2)
C23 C24 H24 119.4
C27 C26 C18 120.20(18)
C27 C26 C31 118.21(19)
C31 C26 C18 121.59(18)
C26 C27 H27 119.7
C28 C27 C26 120.6(2)
C28 C27 H27 119.7
C27 C28 H28 119.5
C27 C28 C29 120.9(2)
C29 C28 H28 119.5
C28 C29 H29 120.7
C28 C29 C25A 123.7(3)
C30 C29 C28 118.5(2)
C30 C29 H29 120.7
C30 C29 C25A 117.6(3)
C25A C29 H29 4.6
C29 C30 H30 119.5
C31 C30 C29 121.0(2)
C31 C30 H30 119.5
C26 C31 H31 119.6
C30 C31 C26 120.7(2)
C30 C31 H31 119.6
C22 C25 H25A 109.5
C22 C25 H25B 109.5
C22 C25 H25C 109.5
C29 C25A H25D 109.5
C29 C25A H25E 109.5
C29 C25A H25F 109.5
H25D C25A H25E 109.5
H25D C25A H25F 109.5
H25E C25A H25F 109.5

loop_
_geom_bond_atom_site_label_1
_geom_bond_atom_site_label_2
_geom_bond_distance
O1 C3 1.371(2)
O1 H1 0.735(15)
O2 C8 1.203(2)
O3 C8 1.336(2)
O3 C9 1.453(3)
C1 H1A 0.9500
C1 C2 1.388(3)
C1 C6 1.393(3)
C2 C3 1.405(3)
C2 C10 1.544(3)
C3 C4 1.412(3)
C4 C5 1.388(3)
C4 C14 1.538(3)
C5 H5 0.9500
C5 C6 1.382(3)
C6 C7 1.491(3)
C7 C8 1.496(3)
C7 C18 1.350(3)
C9 H9A 0.9800
C9 H9B 0.9800
C9 H9C 0.9800
C10 C11 1.529(3)
C10 C12 1.537(3)
C10 C13 1.538(3)
C11 H11A 0.9800
C11 H11B 0.9800
C11 H11C 0.9800
C12 H12A 0.9800
C12 H12B 0.9800
C12 H12C 0.9800
C13 H13A 0.9800
C13 H13B 0.9800
C13 H13C 0.9800
C14 C15 1.535(3)
C14 C16 1.532(3)
C14 C17 1.539(3)
C15 H15A 0.9800
C15 H15B 0.9800
C15 H15C 0.9800
C16 H16A 0.9800
C16 H16B 0.9800
C16 H16C 0.9800
C17 H17A 0.9800
C17 H17B 0.9800
C17 H17C 0.9800
C18 C19 1.491(3)
C18 C26 1.495(3)
C19 C20 1.393(3)
C19 C24 1.395(3)
C20 H20 0.9500
C20 C21 1.379(3)
C21 H21 0.9500
C21 C22 1.384(3)
C22 H22 0.9500
C22 C23 1.381(3)
C22 C25 1.433(6)
C23 H23 0.9500
C23 C24 1.375(3)
C24 H24 0.9500
C26 C27 1.388(3)
C26 C31 1.391(3)
C27 H27 0.9500
C27 C28 1.382(3)
C28 H28 0.9500
C28 C29 1.383(4)
C29 H29 0.9500
C29 C30 1.377(4)
C29 C25A 1.492(5)
C30 H30 0.9500
C30 C31 1.377(3)
C31 H31 0.9500
C25 H25A 0.9800
C25 H25B 0.9800
C25 H25C 0.9800
C25A H25D 0.9800
C25A H25E 0.9800
C25A H25F 0.9800

loop_
_geom_torsion_atom_site_label_1
_geom_torsion_atom_site_label_2
_geom_torsion_atom_site_label_3
_geom_torsion_atom_site_label_4
_geom_torsion
O1 C3 C4 C5 178.84(19)
O1 C3 C4 C14 -3.7(3)
C1 C2 C3 O1 -180.0(2)
C1 C2 C3 C4 0.0(3)
C1 C2 C10 C11 2.9(3)
C1 C2 C10 C12 121.1(2)
C1 C2 C10 C13 -115.3(2)
C1 C6 C7 C8 -50.0(2)
C1 C6 C7 C18 130.4(2)
C2 C1 C6 C5 1.3(3)
C2 C1 C6 C7 -177.54(18)
C2 C3 C4 C5 -1.1(3)
C2 C3 C4 C14 176.30(19)
C3 C2 C10 C11 -178.7(2)
C3 C2 C10 C12 -60.5(3)
C3 C2 C10 C13 63.1(3)
C3 C4 C5 C6 2.4(3)
C3 C4 C14 C15 -61.9(3)
C3 C4 C14 C16 179.7(2)
C3 C4 C14 C17 60.8(3)
C4 C5 C6 C1 -2.5(3)
C4 C5 C6 C7 176.27(19)
C5 C4 C14 C15 115.4(2)
C5 C4 C14 C16 -3.0(3)
C5 C4 C14 C17 -121.9(2)
C5 C6 C7 C8 131.16(19)
C5 C6 C7 C18 -48.4(3)
C6 C1 C2 C3 -0.1(3)
C6 C1 C2 C10 178.42(19)
C6 C7 C8 O2 -70.1(3)
C6 C7 C8 O3 106.49(18)
C6 C7 C18 C19 0.2(3)
C6 C7 C18 C26 179.49(16)
C7 C18 C19 C20 -42.0(3)
C7 C18 C19 C24 138.92(19)
C7 C18 C26 C27 122.5(2)
C7 C18 C26 C31 -57.8(3)
C8 C7 C18 C19 -179.26(17)
C8 C7 C18 C26 0.0(3)
C9 O3 C8 O2 1.4(3)
C9 O3 C8 C7 -175.3(2)
C10 C2 C3 O1 1.6(3)
C10 C2 C3 C4 -178.5(2)
C14 C4 C5 C6 -175.02(18)
C18 C7 C8 O2 109.4(2)
C18 C7 C8 O3 -74.0(2)
C18 C19 C20 C21 -179.88(17)
C18 C19 C24 C23 -179.01(18)
C18 C26 C27 C28 -178.27(19)
C18 C26 C31 C30 179.4(2)
C19 C18 C26 C27 -58.2(2)
C19 C18 C26 C31 121.5(2)
C19 C20 C21 C22 -0.4(3)
C20 C19 C24 C23 1.9(3)
C20 C21 C22 C23 0.5(3)
C20 C21 C22 C25 177.0(4)
C21 C22 C23 C24 0.6(3)
C22 C23 C24 C19 -1.8(3)
C24 C19 C20 C21 -0.8(3)
C26 C18 C19 C20 138.68(18)
C26 C18 C19 C24 -40.4(2)
C26 C27 C28 C29 -1.4(4)
C27 C26 C31 C30 -0.8(3)
C27 C28 C29 C30 -0.4(4)
C27 C28 C29 C25A -176.2(4)
C28 C29 C30 C31 1.6(4)
C29 C30 C31 C26 -1.0(4)
C31 C26 C27 C28 2.0(3)
C25 C22 C23 C24 -176.1(3)
C25A C29 C30 C31 177.6(4)
